data_2012130
loop_
_publ_author_name
'Nie, Yong'
'Hu, Chun-Hua'
'Li, Xue'
'Yong, Wei'
'Dou, Jian Min'
'Sun, Jie'
'Jin, Ruo-Shui'
'Zheng, Pei-Ju'

_publ_section_title
;
 Three monoalkoxy-substituted <i>nido</i>-platinaboranes:
 [(PPh~3~)~2~PtB~10~H~11~-8-(OCH~3~)],
 [(PPh~3~)~2~PtB~10~H~11~-8-{OCH(CH~3~)~2~}] and
 [(PPh~3~)~2~PtB~10~H~10~-9-{OCH(CH~3~)~2~}]
;
_journal_issue 8
_journal_name_full 'Acta Crystallographica Section C'
_journal_page_first 897
_journal_page_last 899
_journal_paper_doi 10.1107/S0108270101007788
_journal_volume 57
_journal_year 2001
_chemical_formula_iupac '[Pt (C3 H18 B10 O) (C18 H15 P)2] , C H2 Cl2'
_chemical_formula_moiety 'C39 H48 B10 O P2 Pt , C H2 Cl2'
_chemical_formula_sum 'C40 H50 B10 Cl2 O P2 Pt'
_chemical_formula_weight 982.83
_chemical_name_common {(PPh~3~)~2~PtB~10~H~11~-8-[OCH(CH~3~)~2~]}(CH~2~Cl~2~)
_chemical_name_systematic
;
8-isopropoxy-7,7-bis(triphenylphosphorine-P)-
8,9:10,11-di-\m-H-7-platina-nido-undecaborane dichloromethane solvate
;
_space_group_IT_number 14
_symmetry_cell_setting monoclinic
_symmetry_space_group_name_Hall '-P 2yn'
_symmetry_space_group_name_H-M 'P 1 21/n 1'
_audit_creation_method SHELXL97
_cell_angle_alpha 90
_cell_angle_beta 103.75(3)
_cell_angle_gamma 90
_cell_formula_units_Z 4
_cell_length_a 11.114(3)
_cell_length_b 21.634(8)
_cell_length_c 18.990(8)
_cell_measurement_reflns_used 25
_cell_measurement_temperature 293(2)
_cell_measurement_theta_max 13.2
_cell_measurement_theta_min 9
_cell_volume 4435(3)
_computing_cell_refinement 'CAD-4 Manual'
_computing_data_collection 'CAD-4 Manual (Enraf-Nonius, 1988)'
_computing_data_reduction 'SDP-Plus (Frenz, 1985)'
_computing_molecular_graphics 'ZORTEP (Zsolnai, 1994)'
_computing_publication_material SHELXL97
_computing_structure_refinement 'SHELXL97 (Sheldrick, 1997)'
_computing_structure_solution 'SHELXS97 (Sheldrick, 1990)'
_diffrn_ambient_temperature 293(2)
_diffrn_measured_fraction_theta_full .972
_diffrn_measured_fraction_theta_max .972
_diffrn_measurement_device_type 'Enraf-Nonius CAD-4'
_diffrn_measurement_method '\q/2\q scans'
_diffrn_radiation_monochromator graphite
_diffrn_radiation_source 'fine-focus sealed tube'
_diffrn_radiation_type MoK\a
_diffrn_radiation_wavelength .71073
_diffrn_reflns_av_R_equivalents .081
_diffrn_reflns_av_sigmaI/netI .102
_diffrn_reflns_limit_h_max 12
_diffrn_reflns_limit_h_min -13
_diffrn_reflns_limit_k_max 25
_diffrn_reflns_limit_k_min 0
_diffrn_reflns_limit_l_max 22
_diffrn_reflns_limit_l_min 0
_diffrn_reflns_number 8141
_diffrn_reflns_theta_full 25.09
_diffrn_reflns_theta_max 25.09
_diffrn_reflns_theta_min 1.45
_diffrn_standards_decay_% 5.4
_diffrn_standards_interval_count 200
_diffrn_standards_interval_time 3600
_diffrn_standards_number 3
_exptl_absorpt_coefficient_mu 3.388
_exptl_absorpt_correction_T_max .797
_exptl_absorpt_correction_T_min .330
_exptl_absorpt_correction_type '\y scans'
_exptl_absorpt_process_details '(North et al., 1968)'
_exptl_crystal_colour yellow
_exptl_crystal_density_diffrn 1.472
_exptl_crystal_density_method 'not measured'
_exptl_crystal_description plate
_exptl_crystal_F_000 1960
_exptl_crystal_size_max .42
_exptl_crystal_size_mid .27
_exptl_crystal_size_min .07
_refine_diff_density_max 2.19
_refine_diff_density_min -3.02
_refine_ls_extinction_method none
_refine_ls_goodness_of_fit_ref 1.375
_refine_ls_hydrogen_treatment mixed
_refine_ls_matrix_type full
_refine_ls_number_parameters 507
_refine_ls_number_reflns 7894
_refine_ls_number_restraints 0
_refine_ls_restrained_S_all 1.375
_refine_ls_R_factor_all .164
_refine_ls_R_factor_gt .069
_refine_ls_shift/su_max .001
_refine_ls_shift/su_mean .000
_refine_ls_structure_factor_coef Fsqd
_refine_ls_weighting_details 'calc w = 1/[\s^2^(Fo^2^)+(0.1P)^2^] where P=(Fo^2^+2Fc^2^)/3'
_refine_ls_weighting_scheme calc
_refine_ls_wR_factor_ref .238
_reflns_number_gt 4066
_reflns_number_total 7894
_reflns_threshold_expression I>2\s(I)
_cod_data_source_file gd1151.cif
_cod_data_source_block II
_cod_depositor_comments
;
The following automatic conversions were performed:
'_symmetry_cell_setting' value 'Monoclinic' changed to 'monoclinic'
according to '/home/saulius/struct/CIF-dictionaries/cif_core.dic'
dictionary named 'cif_core.dic' version 2.4.1 from 2010-06-29.

Automatic conversion script
Id: cif_fix_enum 1527 2010-12-29 10:47:43Z saulius 

The following automatic conversions were performed:

'_symmetry_cell_setting' value 'Monoclinic' changed to 'monoclinic'
according to /home/saulius/struct/CIF-dictionaries/cif_core.dic
dictionary named 'cif_core.dic' version 2.4.1 from 2010-06-29.

Automatic conversion script
Id: cif_fix_values 1715 2011-07-08 13:25:40Z adriana 
;
_cod_original_sg_symbol_H-M 'P 21/n'
_cod_database_code 2012130
_cod_database_fobs_code 2012130

loop_
_symmetry_equiv_pos_as_xyz
'x, y, z'
'-x+1/2, y+1/2, -z+1/2'
'-x, -y, -z'
'x-1/2, -y-1/2, z-1/2'

loop_
_atom_site_label
_atom_site_fract_x
_atom_site_fract_y
_atom_site_fract_z
_atom_site_U_iso_or_equiv
_atom_site_adp_type
_atom_site_calc_flag
_atom_site_refinement_flags
_atom_site_occupancy
_atom_site_disorder_assembly
_atom_site_disorder_group
_atom_site_type_symbol
Pt7 .94224(5) .18408(3) .80843(3) .0411(2) Uani d . 1 . . Pt
P1 .8422(4) .25483(19) .8715(2) .0430(9) Uani d . 1 . . P
P2 1.1265(4) .2400(2) .8119(2) .0454(9) Uani d . 1 . . P
C1S .646(4) .4630(12) 1.0861(17) .174(17) Uani d . 1 . . C
H1S1 .5485 .4492 1.0782 .209 Uiso calc R 1 . . H
H1S2 .6975 .4416 1.1370 .209 Uiso calc R 1 . . H
Cl1 .7014(14) .4321(6) 1.0158(7) .236(6) Uani d . 1 . . Cl
Cl2 .6532(15) .5307(6) 1.0957(10) .279(8) Uani d . 1 . . Cl
C11 .9236(14) .3199(7) .9208(8) .051(4) Uani d . 1 . . C
C12 .9385(15) .3748(7) .8838(10) .057(4) Uani d . 1 . . C
H12 .9060 .3762 .8340 .069 Uiso calc R 1 . . H
C13 .997(2) .4247(11) .9161(14) .097(8) Uani d . 1 . . C
H13 .9957 .4616 .8910 .116 Uiso calc R 1 . . H
C14 1.058(2) .4198(11) .9887(17) .109(10) Uani d . 1 . . C
H14 1.1069 .4529 1.0103 .130 Uiso calc R 1 . . H
C15 1.0510(16) .3653(11) 1.0324(11) .079(6) Uani d . 1 . . C
H15 1.0903 .3626 1.0814 .094 Uiso calc R 1 . . H
C16 .9808(14) .3184(8) .9952(8) .056(4) Uani d . 1 . . C
H16 .9702 .2830 1.0209 .067 Uiso calc R 1 . . H
C21 .7894(13) .2092(9) .9390(8) .053(4) Uani d . 1 . . C
C22 .8729(14) .1699(8) .9851(9) .059(5) Uani d . 1 . . C
H22 .9552 .1699 .9819 .071 Uiso calc R 1 . . H
C23 .8391(17) .1307(9) 1.0355(9) .069(5) Uani d . 1 . . C
H23 .8932 .1017 1.0620 .083 Uiso calc R 1 . . H
C24 .7185(19) .1382(8) 1.0434(9) .061(5) Uani d . 1 . . C
H24 .6941 .1144 1.0784 .074 Uiso calc R 1 . . H
C25 .635(2) .1772(11) 1.0041(15) .106(10) Uani d . 1 . . C
H25 .5564 .1813 1.0126 .127 Uiso calc R 1 . . H
C26 .6714(18) .2122(9) .9486(11) .069(5) Uani d . 1 . . C
H26 .6136 .2375 .9185 .083 Uiso calc R 1 . . H
C31 .7043(13) .2914(7) .8160(8) .044(4) Uani d . 1 . . C
C32 .6571(16) .2767(9) .7432(10) .070(5) Uani d . 1 . . C
H32 .6944 .2461 .7213 .084 Uiso calc R 1 . . H
C33 .5536(17) .3082(9) .7035(10) .077(6) Uani d . 1 . . C
H33 .5258 .2997 .6543 .092 Uiso calc R 1 . . H
C34 .4908(18) .3518(9) .7346(12) .078(6) Uani d . 1 . . C
H34 .4161 .3685 .7090 .093 Uiso calc R 1 . . H
C35 .5410(18) .3683(8) .8015(11) .071(5) Uani d . 1 . . C
H35 .5045 .4010 .8207 .085 Uiso calc R 1 . . H
C36 .6479(15) .3400(8) .8473(10) .063(5) Uani d . 1 . . C
H36 .6788 .3526 .8950 .075 Uiso calc R 1 . . H
C41 1.2332(14) .2579(8) .8983(8) .052(4) Uani d . 1 . . C
C42 1.3487(14) .2859(9) .9028(8) .063(5) Uani d . 1 . . C
H42 1.3779 .2910 .8611 .075 Uiso calc R 1 . . H
C43 1.4201(17) .3062(9) .9697(11) .073(6) Uani d . 1 . . C
H43 1.4906 .3301 .9725 .088 Uiso calc R 1 . . H
C44 1.3814(19) .2891(9) 1.0335(10) .075(6) Uani d . 1 . . C
H44 1.4253 .3036 1.0784 .090 Uiso calc R 1 . . H
C45 1.2811(15) .2518(11) 1.0296(9) .077(6) Uani d . 1 . . C
H45 1.2650 .2354 1.0717 .093 Uiso calc R 1 . . H
C46 1.2030(15) .2383(9) .9626(9) .066(5) Uani d . 1 . . C
H46 1.1304 .2162 .9602 .080 Uiso calc R 1 . . H
C51 1.2261(17) .2088(9) .7569(11) .070(5) Uani d . 1 . . C
C52 1.2156(17) .2249(9) .6870(9) .064(5) Uani d . 1 . . C
H52 1.1575 .2549 .6673 .077 Uiso calc R 1 . . H
C53 1.285(3) .1999(14) .6430(12) .119(10) Uani d . 1 . . C
H53 1.2719 .2091 .5939 .143 Uiso calc R 1 . . H
C54 1.380(3) .1583(12) .6804(16) .106(8) Uani d . 1 . . C
H54 1.4308 .1403 .6539 .127 Uiso calc R 1 . . H
C55 1.3987(19) .1439(11) .7501(13) .089(7) Uani d . 1 . . C
H55 1.4605 .1159 .7708 .107 Uiso calc R 1 . . H
C56 1.3251(16) .1710(8) .7922(10) .065(5) Uani d . 1 . . C
H56 1.3412 .1643 .8419 .078 Uiso calc R 1 . . H
C61 1.0802(13) .3109(8) .7662(7) .048(4) Uani d . 1 . . C
C62 1.1417(18) .3676(11) .7779(12) .089(7) Uani d . 1 . . C
H62 1.2144 .3695 .8142 .107 Uiso calc R 1 . . H
C63 1.104(2) .4192(10) .7410(12) .094(7) Uani d . 1 . . C
H63 1.1508 .4552 .7504 .113 Uiso calc R 1 . . H
C64 .995(3) .4183(12) .6887(12) .107(8) Uani d . 1 . . C
H64 .9718 .4534 .6605 .128 Uiso calc R 1 . . H
C65 .920(2) .3694(13) .6768(13) .101(8) Uani d . 1 . . C
H65 .8419 .3713 .6455 .121 Uiso calc R 1 . . H
C66 .9646(18) .3153(9) .7133(11) .076(6) Uani d . 1 . . C
H66 .9165 .2798 .7027 .092 Uiso calc R 1 . . H
B1 .867(2) .0549(13) .7068(16) .093(9) Uani d . 1 . . B
H1 .8565 .0364 .6517 .112 Uiso calc R 1 . . H
B2 .8220(19) .1309(10) .7169(9) .060(5) Uani d . 1 . . B
H2 .7855 .1610 .6700 .072 Uiso calc R 1 . . H
B3 .9944(18) .1100(10) .7439(12) .069(6) Uani d . 1 . . B
H3 1.0628 .1276 .7154 .082 Uiso calc R 1 . . H
B4 .994(2) .0284(11) .7733(13) .075(7) Uani d . 1 . . B
H4 1.0580 -.0064 .7613 .090 Uiso calc R 1 . . H
B5 .8409(17) .0082(10) .7744(13) .068(6) Uani d . 1 . . B
H5 .8130 -.0406 .7674 .081 Uiso calc R 1 . . H
B6 .7301(18) .0702(10) .7331(9) .062(6) Uani d . 1 . . B
H6 .6370 .0624 .6984 .074 Uiso calc R 1 . . H
B8 1.0450(19) .0912(7) .8356(11) .056(5) Uani d . 1 . . B
B9 .950(2) .0303(12) .8594(18) .093(9) Uani d . 1 . . B
H9 .9833 .0151 .9159 .112 Uiso calc R 1 . . H
B10 .775(2) .0541(11) .8289(12) .072(6) Uani d . 1 . . B
H10 .7285 .0473 .8735 .087 Uiso calc R 1 . . H
B11 .7545(17) .1324(10) .7944(10) .060(6) Uani d . 1 . . B
H11 .6965 .1612 .8210 .072 Uiso calc R 1 . . H
H1U .965(13) .088(6) .876(7) .05(4) Uiso calc R 1 . . H
H2U .83(3) .091(15) .875(17) .22(14) Uiso calc R 1 . . H
O1 1.1626(10) .0994(6) .8792(7) .075(4) Uani d . 1 . . O
C1 1.222(2) .0542(9) .9286(13) .092(7) Uani d . 1 . . C
H1A 1.1781 .0093 .9120 .110 Uiso calc R 1 . . H
C2 1.359(3) .0482(14) .933(2) .182(16) Uani d . 1 . . C
H2A 1.3808 .0688 .8845 .219 Uiso calc R 1 . . H
H2B 1.3854 -.0009 .9365 .219 Uiso calc R 1 . . H
H2C 1.4120 .0725 .9816 .219 Uiso calc R 1 . . H
C3 1.203(3) .0700(14) 1.0026(15) .167(15) Uani d . 1 . . C
H3A 1.2629 .1092 1.0253 .201 Uiso calc R 1 . . H
H3B 1.2267 .0297 1.0385 .201 Uiso calc R 1 . . H
H3C 1.1056 .0827 .9978 .201 Uiso calc R 1 . . H

loop_
_atom_site_aniso_label
_atom_site_aniso_U_11
_atom_site_aniso_U_22
_atom_site_aniso_U_33
_atom_site_aniso_U_12
_atom_site_aniso_U_13
_atom_site_aniso_U_23
Pt7 .0344(3) .0528(4) .0365(3) .0006(3) .0093(2) -.0030(3)
P1 .036(2) .053(2) .040(2) -.0005(17) .0087(16) -.0039(18)
P2 .038(2) .061(3) .040(2) -.0033(18) .0133(17) -.0033(18)
C1S .33(5) .083(19) .16(3) .09(3) .16(3) .057(19)
Cl1 .315(17) .222(12) .200(11) -.009(12) .119(11) -.081(10)
Cl2 .281(16) .181(12) .42(2) -.024(11) .178(16) -.140(14)
C11 .049(9) .052(9) .054(9) .017(8) .014(7) -.019(8)
C12 .063(11) .034(9) .084(12) -.001(8) .034(9) .001(8)
C13 .099(18) .091(17) .103(18) -.047(14) .030(14) -.032(14)
C14 .093(18) .089(18) .17(3) -.039(14) .085(19) -.068(18)
C15 .042(10) .117(18) .070(13) .007(11) -.001(9) -.034(13)
C16 .043(8) .080(12) .049(9) -.022(9) .022(7) -.003(9)
C21 .032(8) .084(12) .045(9) -.003(8) .011(7) -.015(8)
C22 .037(8) .082(13) .059(10) .006(8) .014(7) .026(9)
C23 .063(12) .084(14) .055(10) -.022(10) .000(9) .010(10)
C24 .078(13) .054(11) .050(10) -.004(10) .010(9) .009(8)
C25 .090(17) .108(19) .15(2) -.053(15) .093(18) -.048(18)
C26 .066(12) .059(11) .088(14) .008(9) .032(11) .002(10)
C31 .036(8) .056(9) .044(8) .012(7) .018(7) -.006(7)
C32 .053(11) .083(14) .068(12) -.007(10) .003(9) -.011(10)
C33 .071(13) .087(15) .060(12) .026(11) -.007(10) .005(10)
C34 .066(13) .072(13) .085(14) .024(11) -.001(11) -.003(11)
C35 .073(13) .052(11) .094(15) .006(10) .034(11) .013(10)
C36 .053(10) .064(11) .078(12) .001(8) .027(9) .038(9)
C41 .040(8) .081(12) .046(9) -.001(8) .027(7) -.020(8)
C42 .032(8) .117(15) .038(8) -.010(9) .006(7) .004(9)
C43 .053(10) .091(15) .076(13) -.029(10) .015(9) -.022(11)
C44 .078(14) .076(13) .056(11) .020(11) -.016(10) -.025(10)
C45 .039(10) .14(2) .045(10) -.014(11) -.004(8) -.003(11)
C46 .041(9) .103(15) .050(10) .005(9) .001(8) -.028(10)
C51 .055(11) .073(12) .088(14) -.001(9) .029(10) .031(11)
C52 .066(12) .087(14) .041(9) .002(10) .019(8) .006(9)
C53 .14(2) .18(3) .054(13) .03(2) .047(15) .006(15)
C54 .12(2) .111(19) .11(2) -.004(16) .074(18) -.040(17)
C55 .073(14) .111(18) .094(16) .035(13) .041(12) -.016(14)
C56 .056(11) .070(13) .070(11) .000(9) .017(9) -.020(9)
C61 .033(7) .075(11) .034(7) .014(8) .007(6) .001(8)
C62 .052(11) .095(16) .109(17) .014(11) -.003(11) .048(14)
C63 .106(18) .069(14) .090(16) -.011(13) -.009(13) .015(12)
C64 .13(2) .091(18) .087(17) .010(17) .001(16) .034(14)
C65 .081(16) .13(2) .086(16) -.007(16) .008(13) .017(16)
C66 .074(13) .073(13) .086(14) .028(11) .025(11) .033(11)
B1 .061(14) .11(2) .11(2) .000(14) .019(14) -.049(18)
B2 .062(12) .086(15) .032(9) .013(11) .010(8) .000(9)
B3 .047(11) .068(13) .098(16) .016(10) .031(11) -.048(12)
B4 .061(13) .072(15) .096(17) -.008(12) .024(12) -.035(13)
B5 .038(10) .051(12) .112(18) -.012(9) .015(11) -.014(12)
B6 .051(12) .084(15) .040(10) -.005(11) -.008(9) -.031(10)
B8 .067(13) .012(7) .074(13) .004(8) -.014(10) .013(8)
B9 .046(13) .087(19) .14(2) -.007(12) .011(14) .038(18)
B10 .070(15) .072(15) .072(14) -.001(12) .015(12) -.007(12)
B11 .045(10) .080(15) .058(11) -.039(10) .022(9) -.017(10)
O1 .044(7) .076(9) .105(10) .021(6) .020(7) .034(8)
C1 .097(17) .048(12) .111(18) -.013(11) -.013(14) .017(12)
C2 .11(2) .14(3) .27(4) .09(2) .00(3) .08(3)
C3 .24(4) .15(3) .10(2) .08(3) .02(2) .09(2)

loop_
_atom_type_symbol
_atom_type_description
_atom_type_scat_dispersion_real
_atom_type_scat_dispersion_imag
_atom_type_scat_source
C C .0033 .0016 'International Tables Vol C Tables 4.2.6.8 and 6.1.1.4'
H H .0000 .0000 'International Tables Vol C Tables 4.2.6.8 and 6.1.1.4'
B B .0013 .0007 'International Tables Vol C Tables 4.2.6.8 and 6.1.1.4'
O O .0106 .0060 'International Tables Vol C Tables 4.2.6.8 and 6.1.1.4'
P P .1023 .0942 'International Tables Vol C Tables 4.2.6.8 and 6.1.1.4'
Pt Pt -1.7033 8.3905 'International Tables Vol C Tables 4.2.6.8 and 6.1.1.4'
Cl Cl .1484 .1585 'International Tables Vol C Tables 4.2.6.8 and 6.1.1.4'

loop_
_geom_angle_atom_site_label_1
_geom_angle_atom_site_label_2
_geom_angle_atom_site_label_3
_geom_angle
B3 Pt7 B2 51.4(7)
B3 Pt7 B8 45.7(8)
B2 Pt7 B8 84.2(7)
B3 Pt7 B11 86.2(8)
B2 Pt7 B11 46.5(7)
B8 Pt7 B11 89.4(8)
B3 Pt7 P2 92.7(6)
B2 Pt7 P2 129.5(5)
B8 Pt7 P2 93.5(5)
B11 Pt7 P2 174.8(5)
B3 Pt7 P1 167.6(5)
B2 Pt7 P1 117.2(5)
B8 Pt7 P1 135.6(6)
B11 Pt7 P1 81.5(6)
P2 Pt7 P1 99.33(14)
C11 P1 C31 102.1(7)
C11 P1 C21 105.2(7)
C31 P1 C21 105.9(7)
C11 P1 Pt7 121.7(5)
C31 P1 Pt7 114.8(5)
C21 P1 Pt7 105.9(6)
C61 P2 C41 107.9(8)
C61 P2 C51 100.6(7)
C41 P2 C51 103.9(8)
C61 P2 Pt7 106.3(5)
C41 P2 Pt7 120.5(5)
C51 P2 Pt7 115.7(6)
Cl2 C1S Cl1 117.3(18)
C16 C11 C12 116.3(15)
C16 C11 P1 123.6(13)
C12 C11 P1 120.0(13)
C13 C12 C11 123.7(19)
C12 C13 C14 118(2)
C13 C14 C15 123(2)
C16 C15 C14 114.1(19)
C15 C16 C11 124.6(18)
C26 C21 C22 117.3(16)
C26 C21 P1 123.2(14)
C22 C21 P1 119.5(11)
C23 C22 C21 123.4(16)
C22 C23 C24 115.3(17)
C25 C24 C23 124.7(18)
C24 C25 C26 117.6(18)
C21 C26 C25 121(2)
C32 C31 C36 118.9(15)
C32 C31 P1 122.7(12)
C36 C31 P1 118.2(12)
C31 C32 C33 119.5(18)
C34 C33 C32 122.4(18)
C35 C34 C33 117.2(18)
C34 C35 C36 124.9(19)
C31 C36 C35 116.5(18)
C42 C41 C46 118.8(15)
C42 C41 P2 122.4(11)
C46 C41 P2 118.6(12)
C43 C42 C41 120.2(15)
C42 C43 C44 118.0(16)
C45 C44 C43 121.0(16)
C44 C45 C46 119.8(18)
C45 C46 C41 120.4(17)
C52 C51 C56 119.5(18)
C52 C51 P2 123.1(15)
C56 C51 P2 117.1(14)
C51 C52 C53 125(2)
C52 C53 C54 113(2)
C55 C54 C53 124(2)
C54 C55 C56 120(2)
C55 C56 C51 117.9(19)
C62 C61 C66 112.1(16)
C62 C61 P2 127.4(12)
C66 C61 P2 120.4(14)
C63 C62 C61 124.9(19)
C62 C63 C64 119(2)
C65 C64 C63 123(2)
C64 C65 C66 117(2)
C65 C66 C61 124(2)
B5 B1 B6 65.4(14)
B5 B1 B2 111.9(17)
B6 B1 B2 59.8(13)
B5 B1 B4 61.0(15)
B6 B1 B4 118(2)
B2 B1 B4 115.6(17)
B5 B1 B3 110.1(18)
B6 B1 B3 114.2(16)
B2 B1 B3 64.2(13)
B4 B1 B3 61.7(13)
B6 B2 B1 60.0(13)
B6 B2 B11 59.5(10)
B1 B2 B11 106.9(16)
B6 B2 B3 111.6(15)
B1 B2 B3 60.9(12)
B11 B2 B3 111.7(13)
B6 B2 Pt7 121.2(11)
B1 B2 Pt7 115.9(13)
B11 B2 Pt7 69.2(8)
B3 B2 Pt7 62.6(8)
B8 B3 B4 60.0(12)
B8 B3 B1 105.3(17)
B4 B3 B1 56.3(13)
B8 B3 B2 112.7(14)
B4 B3 B2 103.3(15)
B1 B3 B2 54.9(12)
B8 B3 Pt7 71.1(9)
B4 B3 Pt7 120.7(14)
B1 B3 Pt7 113.8(12)
B2 B3 Pt7 66.0(8)
B1 B4 B5 58.3(14)
B1 B4 B8 107.6(16)
B5 B4 B8 109.6(15)
B1 B4 B9 107.5(17)
B5 B4 B9 61.9(13)
B8 B4 B9 60.1(12)
B1 B4 B3 62.1(14)
B5 B4 B3 108.3(16)
B8 B4 B3 57.1(11)
B9 B4 B3 105.8(14)
B1 B5 B10 106.5(17)
B1 B5 B4 60.7(14)
B10 B5 B4 114.6(15)
B1 B5 B9 108.3(15)
B10 B5 B9 66.9(14)
B4 B5 B9 60.6(13)
B1 B5 B6 58.1(13)
B10 B5 B6 60.3(11)
B4 B5 B6 111.1(16)
B9 B5 B6 114.5(15)
B2 B6 B1 60.2(13)
B2 B6 B11 62.2(11)
B1 B6 B11 109.2(15)
B2 B6 B10 107.0(13)
B1 B6 B10 101.7(16)
B11 B6 B10 61.2(11)
B2 B6 B5 105.1(13)
B1 B6 B5 56.5(14)
B11 B6 B5 106.9(13)
B10 B6 B5 56.0(12)
O1 B8 B3 126.9(17)
O1 B8 B4 126.6(16)
B3 B8 B4 62.9(12)
O1 B8 B9 118.0(15)
B3 B8 B9 110.5(15)
B4 B8 B9 60.2(14)
O1 B8 Pt7 111.7(11)
B3 B8 Pt7 63.2(7)
B4 B8 Pt7 116.5(12)
B9 B8 Pt7 113.7(13)
B8 B9 B4 59.7(12)
B8 B9 B5 105.8(18)
B4 B9 B5 57.6(14)
B8 B9 B10 109.4(15)
B4 B9 B10 101.5(17)
B5 B9 B10 53.7(11)
B5 B10 B6 63.8(13)
B5 B10 B11 110.8(17)
B6 B10 B11 58.2(11)
B5 B10 B9 59.3(14)
B6 B10 B9 111.3(16)
B11 B10 B9 112.4(15)
B6 B11 B2 58.3(12)
B6 B11 B10 60.6(12)
B2 B11 B10 103.8(15)
B6 B11 Pt7 115.9(12)
B2 B11 Pt7 64.3(8)
B10 B11 Pt7 112.2(13)
B8 O1 C1 122.5(14)
O1 C1 C2 114(2)
O1 C1 C3 108.4(19)
C2 C1 C3 109(2)

loop_
_geom_bond_atom_site_label_1
_geom_bond_atom_site_label_2
_geom_bond_site_symmetry_2
_geom_bond_distance
_geom_bond_publ_flag
Pt7 B3 . 2.178(16) ?
Pt7 B2 . 2.24(2) ?
Pt7 B8 . 2.308(16) ?
Pt7 B11 . 2.326(16) ?
Pt7 P2 . 2.366(4) ?
Pt7 P1 . 2.376(4) ?
P1 C11 . 1.810(16) ?
P1 C31 . 1.821(15) ?
P1 C21 . 1.821(17) ?
P2 C61 . 1.776(17) ?
P2 C41 . 1.823(16) ?
P2 C51 . 1.822(19) ?
C1S Cl2 . 1.48(3) ?
C1S Cl1 . 1.73(3) ?
C11 C16 . 1.40(2) ?
C11 C12 . 1.41(2) ?
C12 C13 . 1.33(2) ?
C13 C14 . 1.39(3) ?
C14 C15 . 1.46(3) ?
C15 C16 . 1.37(2) ?
C21 C26 . 1.37(2) ?
C21 C22 . 1.40(2) ?
C22 C23 . 1.40(2) ?
C23 C24 . 1.39(3) ?
C24 C25 . 1.34(3) ?
C25 C26 . 1.43(3) ?
C31 C32 . 1.39(2) ?
C31 C36 . 1.42(2) ?
C32 C33 . 1.39(2) ?
C33 C34 . 1.38(3) ?
C34 C35 . 1.31(3) ?
C35 C36 . 1.43(2) ?
C41 C42 . 1.40(2) ?
C41 C46 . 1.41(2) ?
C42 C43 . 1.40(2) ?
C43 C44 . 1.43(3) ?
C44 C45 . 1.37(3) ?
C45 C46 . 1.39(2) ?
C51 C52 . 1.35(2) ?
C51 C56 . 1.41(2) ?
C52 C53 . 1.37(3) ?
C53 C54 . 1.44(4) ?
C54 C55 . 1.33(3) ?
C55 C56 . 1.40(2) ?
C61 C62 . 1.40(3) ?
C61 C66 . 1.43(2) ?
C62 C63 . 1.33(3) ?
C63 C64 . 1.37(3) ?
C64 C65 . 1.33(3) ?
C65 C66 . 1.39(3) ?
B1 B5 . 1.71(4) ?
B1 B6 . 1.74(3) ?
B1 B2 . 1.74(3) ?
B1 B4 . 1.75(4) ?
B1 B3 . 1.86(3) ?
B2 B6 . 1.74(3) ?
B2 B11 . 1.80(3) ?
B2 B3 . 1.92(3) ?
B3 B8 . 1.75(3) ?
B3 B4 . 1.85(3) ?
B4 B5 . 1.76(3) ?
B4 B8 . 1.80(3) ?
B4 B9 . 1.81(4) ?
B5 B10 . 1.72(3) ?
B5 B9 . 1.84(4) ?
B5 B6 . 1.86(3) ?
B6 B11 . 1.76(3) ?
B6 B10 . 1.80(3) ?
B8 O1 . 1.38(2) ?
B8 B9 . 1.81(3) ?
B9 B10 . 1.96(3) ?
B10 B11 . 1.81(3) ?
O1 C1 . 1.41(2) ?
C1 C2 . 1.51(3) ?
C1 C3 . 1.51(3) ?
